data_1526546
loop_
_publ_author_name
'Kapshuk, A.A.'
'Nagornyi, P.G.'
'Petrenko, O.V.'

_publ_section_title
;
 Synthesis, IR spectra and structures of double metaphosphates M Ni (P
 O3)3 (M= Na or K)
;
_journal_name_full Kristallografiya
_journal_page_first 238
_journal_page_last 241
_journal_volume 45
_journal_year 2000
_chemical_formula_sum 'K Ni O9 P3'
_chemical_name_systematic 'K Ni (P O3)3'
_space_group_IT_number 146
_symmetry_space_group_name_Hall 'R 3'
_symmetry_space_group_name_H-M 'R 3 :H'
_cell_angle_alpha 90
_cell_angle_beta 90
_cell_angle_gamma 120
_cell_formula_units_Z 3
_cell_length_a 10.076
_cell_length_b 10.076
_cell_length_c 6.9623
_cell_volume 612.153
_citation_journal_id_ASTM KRISAJ
_cod_data_source_file Kapshuk_KRISAJ_2000_161.cif
_cod_data_source_block K1Ni1O9P3
_cod_original_cell_volume 612.1526
_cod_original_formula_sum 'K1 Ni1 O9 P3'
_cod_database_code 1526546

loop_
_symmetry_equiv_pos_as_xyz
x,y,z
-y,x-y,z
-x+y,-x,z
x+2/3,y+1/3,z+1/3
-y+2/3,x-y+1/3,z+1/3
-x+y+2/3,-x+1/3,z+1/3
x+1/3,y+2/3,z+2/3
-y+1/3,x-y+2/3,z+2/3
-x+y+1/3,-x+2/3,z+2/3

loop_
_atom_site_label
_atom_site_type_symbol
_atom_site_fract_x
_atom_site_fract_y
_atom_site_fract_z
_atom_site_occupancy
_atom_site_U_iso_or_equiv
O3 O-2 0.4785 0.2191 0.1616 1 0.0
P1 P+5 0.3435 0.2386 0.136 1 0.0
O2 O-2 0.353 0.3004 -0.0779 1 0.0
K1 K+1 0 0 0.4933 1 0.0
O1 O-2 0.1875 0.1092 0.1778 1 0.0
Ni1 Ni+2 0 0 0 1 0.0
